data_7013137
loop_
_publ_author_name
'Tubbs, Kyle J.'
'Fuller, Amy L.'
'Bennett, Brian'
'Arif, Atta M.'
'Makowska-Grzyska, Magdalena M.'
'Berreau, Lisa M.'

_publ_section_title
;
 Evaluation of the influence of a thioether substituent on the solid
 state and solution properties of N~3~S-ligated copper(II) complexes
;
_journal_coden_ASTM DTARAF
_journal_issue 15
_journal_name_full 'Dalton Transactions'
_journal_page_first 3111
_journal_page_last 3116
_journal_paper_doi 10.1039/b304846b
_journal_year 2003
_chemical_formula_sum 'C31 H43 Cl Cu N6 O5 S'
_chemical_formula_weight 710.76
_chemical_name_common '[(ebnpa)Cu-NCO]ClO4'
_space_group_IT_number 14
_symmetry_cell_setting monoclinic
_symmetry_space_group_name_Hall '-P 2ybc'
_symmetry_space_group_name_H-M 'P 1 21/c 1'
_atom_sites_solution_hydrogens geom
_atom_sites_solution_primary direct
_atom_sites_solution_secondary difmap
_audit_creation_method SHELXL-97
_cell_angle_alpha 90.00
_cell_angle_beta 91.517(3)
_cell_angle_gamma 90.00
_cell_formula_units_Z 4
_cell_length_a 7.2979(2)
_cell_length_b 34.5443(14)
_cell_length_c 13.0965(5)
_cell_measurement_reflns_used 4501
_cell_measurement_temperature 150(1)
_cell_measurement_theta_max 27.485
_cell_measurement_theta_min 1.018
_cell_volume 3300.5(2)
_computing_cell_refinement DENZO-SMN
_computing_data_collection 'Nonius COLLECT'
_computing_data_reduction DENZO-SMN
_computing_molecular_graphics 'WinGX, Ortep3'
_computing_structure_refinement 'SHELXL-97 (Sheldrick, 1997)'
_computing_structure_solution SIR97
_diffrn_ambient_temperature 150(1)
_diffrn_measured_fraction_theta_full 0.949
_diffrn_measured_fraction_theta_max 0.882
_diffrn_measurement_device_type 'Nonius KappCCD Diffractometer'
_diffrn_measurement_method 'Phi plus Omega scan'
_diffrn_radiation_monochromator graphite
_diffrn_radiation_source 'fine-focus sealed tube'
_diffrn_radiation_type MoK\a
_diffrn_radiation_wavelength 0.71073
_diffrn_reflns_av_R_equivalents 0.0312
_diffrn_reflns_av_sigmaI/netI 0.0688
_diffrn_reflns_limit_h_max 9
_diffrn_reflns_limit_h_min -9
_diffrn_reflns_limit_k_max 41
_diffrn_reflns_limit_k_min -44
_diffrn_reflns_limit_l_max 15
_diffrn_reflns_limit_l_min -15
_diffrn_reflns_number 10159
_diffrn_reflns_theta_full 23.00
_diffrn_reflns_theta_max 27.43
_diffrn_reflns_theta_min 3.33
_exptl_absorpt_coefficient_mu 0.855
_exptl_absorpt_correction_T_max 0.9348
_exptl_absorpt_correction_T_min 0.8147
_exptl_absorpt_correction_type multi-scan
_exptl_absorpt_process_details 'DENZO-SMN (Otwinowski & Minor, 1997)'
_exptl_crystal_colour blue
_exptl_crystal_density_diffrn 1.430
_exptl_crystal_density_method 'not measured'
_exptl_crystal_description plate
_exptl_crystal_F_000 1492
_exptl_crystal_size_max 0.25
_exptl_crystal_size_mid 0.15
_exptl_crystal_size_min 0.08
_refine_diff_density_max 0.404
_refine_diff_density_min -0.473
_refine_diff_density_rms 0.076
_refine_ls_extinction_method none
_refine_ls_goodness_of_fit_ref 1.099
_refine_ls_hydrogen_treatment mixed
_refine_ls_matrix_type full
_refine_ls_number_parameters 576
_refine_ls_number_reflns 6643
_refine_ls_number_restraints 0
_refine_ls_restrained_S_all 1.099
_refine_ls_R_factor_all 0.0850
_refine_ls_R_factor_gt 0.0499
_refine_ls_shift/su_max 0.000
_refine_ls_shift/su_mean 0.000
_refine_ls_structure_factor_coef Fsqd
_refine_ls_weighting_details 'calc w=1/[\s^2^(Fo^2^)+(0.0157P)^2^+4.5269P] where P=(Fo^2^+2Fc^2^)/3'
_refine_ls_weighting_scheme calc
_refine_ls_wR_factor_gt 0.0911
_refine_ls_wR_factor_ref 0.1039
_reflns_number_gt 4838
_reflns_number_total 6643
_reflns_threshold_expression >2sigma(I)
_cod_data_source_file b304846b.txt
_cod_data_source_block usu071
_cod_depositor_comments
;
The following automatic conversions were performed:
'_exptl_absorpt_correction_type' value 'Multi-scan' changed to
'multi-scan' according to
'/home/saulius/struct/CIF-dictionaries/cif_core.dic' dictionary named
'cif_core.dic' version 2.4.1 from 2010-06-29.

Automatic conversion script
Id: cif_fix_enum 1527 2010-12-29 10:47:43Z saulius 
;
_cod_original_sg_symbol_H-M 'P 21/c'
_cod_database_code 7013137

loop_
_symmetry_equiv_pos_as_xyz
'x, y, z'
'-x, y+1/2, -z+1/2'
'-x, -y, -z'
'x, -y-1/2, z-1/2'

loop_
_atom_site_label
_atom_site_type_symbol
_atom_site_fract_x
_atom_site_fract_y
_atom_site_fract_z
_atom_site_U_iso_or_equiv
_atom_site_adp_type
_atom_site_occupancy
_atom_site_symmetry_multiplicity
_atom_site_calc_flag
_atom_site_refinement_flags
_atom_site_disorder_assembly
_atom_site_disorder_group
Cu1 Cu 0.46267(5) 0.082727(11) 0.26614(3) 0.01878(11) Uani 1 1 d . . .
Cl1 Cl 0.06609(11) -0.04774(3) 0.15573(6) 0.0287(2) Uani 1 1 d . . .
S1 S 0.79614(11) 0.11701(2) 0.25458(6) 0.02209(19) Uani 1 1 d . . .
N1 N 0.5820(3) 0.04638(8) 0.36843(19) 0.0196(6) Uani 1 1 d . . .
N2 N 0.5984(4) 0.08898(9) 0.5051(2) 0.0254(7) Uani 1 1 d . . .
N3 N 0.5604(3) 0.04372(8) 0.16413(19) 0.0207(6) Uani 1 1 d . . .
N4 N 0.3669(3) 0.10970(8) 0.13781(18) 0.0180(6) Uani 1 1 d . . .
N5 N 0.2996(4) 0.16965(8) 0.2088(2) 0.0201(6) Uani 1 1 d . . .
N6 N 0.2991(4) 0.10834(9) 0.3593(2) 0.0271(7) Uani 1 1 d . . .
O1 O 0.0466(4) 0.09606(9) 0.4669(2) 0.0557(9) Uani 1 1 d . . .
O2 O 0.0859(4) -0.01179(8) 0.2115(2) 0.0471(7) Uani 1 1 d . . .
O3 O -0.0398(3) -0.04120(9) 0.06369(19) 0.0453(7) Uani 1 1 d . . .
O4 O 0.2455(3) -0.06167(9) 0.13147(19) 0.0441(7) Uani 1 1 d . . .
O5 O -0.0264(4) -0.07562(8) 0.2181(2) 0.0473(7) Uani 1 1 d . . .
C1 C 0.7938(4) 0.15023(10) 0.1512(2) 0.0218(7) Uani 1 1 d . . .
C2 C 0.8610(5) 0.14291(11) 0.0547(3) 0.0270(8) Uani 1 1 d . . .
C3 C 0.8542(5) 0.17158(13) -0.0194(3) 0.0334(9) Uani 1 1 d . . .
C4 C 0.7824(5) 0.20766(13) 0.0016(3) 0.0387(10) Uani 1 1 d . . .
C5 C 0.7180(5) 0.21495(12) 0.0983(3) 0.0358(10) Uani 1 1 d . . .
C6 C 0.7229(4) 0.18667(11) 0.1724(3) 0.0279(8) Uani 1 1 d . . .
C7 C 0.8764(4) 0.07177(10) 0.2011(3) 0.0236(7) Uani 1 1 d . . .
C8 C 0.7458(4) 0.05303(11) 0.1248(3) 0.0236(7) Uani 1 1 d . . .
C9 C 0.5587(5) 0.00597(10) 0.2189(3) 0.0243(7) Uani 1 1 d . . .
C10 C 0.6265(4) 0.01158(10) 0.3275(2) 0.0224(7) Uani 1 1 d . . .
C11 C 0.7240(4) -0.01618(11) 0.3797(3) 0.0264(8) Uani 1 1 d . . .
C12 C 0.7761(5) -0.00856(11) 0.4807(3) 0.0274(8) Uani 1 1 d . . .
C13 C 0.7343(4) 0.02591(11) 0.5241(3) 0.0260(8) Uani 1 1 d . . .
C14 C 0.6369(4) 0.05399(10) 0.4666(2) 0.0205(7) Uani 1 1 d . . .
C15 C 0.6602(5) 0.10217(11) 0.6057(3) 0.0280(8) Uani 1 1 d . . .
C16 C 0.6342(5) 0.14557(12) 0.6193(3) 0.0379(10) Uani 1 1 d . . .
C17 C 0.7071(7) 0.15584(16) 0.7259(3) 0.0454(11) Uani 1 1 d . . .
C18 C 0.4325(7) 0.1568(2) 0.6118(5) 0.0706(18) Uani 1 1 d . . .
C19 C 0.7447(9) 0.16750(16) 0.5400(4) 0.0630(15) Uani 1 1 d . . .
C20 C 0.4240(5) 0.04540(10) 0.0773(3) 0.0250(8) Uani 1 1 d . . .
C21 C 0.3860(4) 0.08703(10) 0.0528(2) 0.0220(7) Uani 1 1 d . . .
C22 C 0.3721(4) 0.10133(11) -0.0443(3) 0.0256(8) Uani 1 1 d . . .
C23 C 0.3350(5) 0.14046(11) -0.0574(3) 0.0263(8) Uani 1 1 d . . .
C24 C 0.3099(4) 0.16335(10) 0.0257(3) 0.0242(8) Uani 1 1 d . . .
C25 C 0.3249(4) 0.14780(9) 0.1246(2) 0.0188(7) Uani 1 1 d . . .
C26 C 0.2290(5) 0.20892(10) 0.2027(3) 0.0223(7) Uani 1 1 d . . .
C27 C 0.2153(4) 0.22916(10) 0.3063(3) 0.0260(8) Uani 1 1 d . . .
C28 C 0.0920(6) 0.20661(13) 0.3777(3) 0.0347(9) Uani 1 1 d . . .
C29 C 0.4048(6) 0.23470(15) 0.3555(4) 0.0430(11) Uani 1 1 d . . .
C30 C 0.1275(6) 0.26851(12) 0.2848(4) 0.0384(10) Uani 1 1 d . . .
C31 C 0.1727(5) 0.10127(10) 0.4117(3) 0.0291(8) Uani 1 1 d . . .
H2 H 0.914(5) 0.1191(11) 0.040(3) 0.029(10) Uiso 1 1 d . . .
H2N H 0.532(5) 0.1003(11) 0.474(3) 0.028(11) Uiso 1 1 d . . .
H3 H 0.901(4) 0.1642(10) -0.082(3) 0.024(9) Uiso 1 1 d . . .
H4 H 0.773(5) 0.2251(13) -0.051(3) 0.052(13) Uiso 1 1 d . . .
H5 H 0.669(5) 0.2381(13) 0.113(3) 0.047(12) Uiso 1 1 d . . .
H5N H 0.289(4) 0.1593(9) 0.258(2) 0.008(9) Uiso 1 1 d . . .
H6 H 0.677(5) 0.1914(10) 0.239(3) 0.033(10) Uiso 1 1 d . . .
H7A H 0.908(4) 0.0569(10) 0.260(2) 0.017(8) Uiso 1 1 d . . .
H7B H 0.986(5) 0.0775(10) 0.170(3) 0.029(9) Uiso 1 1 d . . .
H8A H 0.798(4) 0.0291(11) 0.097(2) 0.029(9) Uiso 1 1 d . . .
H8B H 0.725(4) 0.0687(10) 0.071(2) 0.015(8) Uiso 1 1 d . . .
H9A H 0.632(5) -0.0128(10) 0.181(2) 0.031(10) Uiso 1 1 d . . .
H9B H 0.430(4) -0.0033(9) 0.214(2) 0.023(9) Uiso 1 1 d . . .
H11 H 0.758(4) -0.0388(10) 0.351(2) 0.025(9) Uiso 1 1 d . . .
H12 H 0.846(5) -0.0264(11) 0.516(3) 0.030(10) Uiso 1 1 d . . .
H13 H 0.770(4) 0.0305(9) 0.586(2) 0.018 Uiso 1 1 d . . .
H15A H 0.597(4) 0.0888(9) 0.653(2) 0.018(9) Uiso 1 1 d . . .
H15B H 0.799(4) 0.0955(9) 0.616(2) 0.016(8) Uiso 1 1 d . . .
H17A H 0.647(7) 0.1429(15) 0.777(4) 0.073(17) Uiso 1 1 d . . .
H17B H 0.832(6) 0.1501(12) 0.733(3) 0.045(12) Uiso 1 1 d . . .
H17C H 0.693(5) 0.1844(14) 0.740(3) 0.052(13) Uiso 1 1 d . . .
H18A H 0.373(7) 0.1507(16) 0.541(4) 0.096(18) Uiso 1 1 d . . .
H18B H 0.353(5) 0.1360(11) 0.662(3) 0.031(10) Uiso 1 1 d . . .
H18C H 0.419(7) 0.1844(17) 0.628(4) 0.093(19) Uiso 1 1 d . . .
H19A H 0.699(6) 0.1611(13) 0.471(4) 0.057(13) Uiso 1 1 d . . .
H19B H 0.899(7) 0.1577(15) 0.551(4) 0.088(18) Uiso 1 1 d . . .
H19C H 0.738(7) 0.1943(18) 0.553(4) 0.091(19) Uiso 1 1 d . . .
H20A H 0.474(4) 0.0332(10) 0.019(2) 0.021(9) Uiso 1 1 d . . .
H20B H 0.315(5) 0.0320(10) 0.098(2) 0.027(9) Uiso 1 1 d . . .
H22 H 0.385(4) 0.0859(10) -0.100(3) 0.029(10) Uiso 1 1 d . . .
H23 H 0.321(5) 0.1508(11) -0.124(3) 0.032(10) Uiso 1 1 d . . .
H24 H 0.280(4) 0.1869(9) 0.015(2) 0.012(8) Uiso 1 1 d . . .
H26A H 0.308(4) 0.2241(9) 0.163(2) 0.017(8) Uiso 1 1 d . . .
H26B H 0.107(5) 0.2087(10) 0.167(3) 0.034 Uiso 1 1 d . . .
H28A H -0.033(7) 0.2018(13) 0.344(3) 0.071(15) Uiso 1 1 d . . .
H28B H 0.140(6) 0.1830(13) 0.394(3) 0.052(13) Uiso 1 1 d . . .
H28C H 0.076(5) 0.2210(11) 0.439(3) 0.037(11) Uiso 1 1 d . . .
H29A H 0.457(5) 0.2101(14) 0.367(3) 0.049(13) Uiso 1 1 d . . .
H29B H 0.399(6) 0.2474(13) 0.416(3) 0.055(13) Uiso 1 1 d . . .
H29C H 0.481(7) 0.2511(15) 0.313(4) 0.075(16) Uiso 1 1 d . . .
H30A H 0.194(6) 0.2829(13) 0.241(3) 0.060(14) Uiso 1 1 d . . .
H30B H 0.119(5) 0.2848(11) 0.344(3) 0.033(10) Uiso 1 1 d . . .
H30C H 0.000(6) 0.2653(12) 0.253(3) 0.051(12) Uiso 1 1 d . . .

loop_
_atom_site_aniso_label
_atom_site_aniso_U_11
_atom_site_aniso_U_22
_atom_site_aniso_U_33
_atom_site_aniso_U_23
_atom_site_aniso_U_13
_atom_site_aniso_U_12
Cu1 0.01814(19) 0.0201(2) 0.0182(2) -0.00057(17) 0.00250(14) 0.00262(16)
Cl1 0.0236(4) 0.0357(5) 0.0269(5) -0.0001(4) 0.0014(3) 0.0023(4)
S1 0.0216(4) 0.0246(5) 0.0201(4) 0.0008(3) 0.0008(3) -0.0015(3)
N1 0.0179(13) 0.0193(14) 0.0218(15) 0.0021(12) 0.0047(11) 0.0003(11)
N2 0.0259(16) 0.0324(18) 0.0177(16) 0.0010(13) -0.0034(12) 0.0068(13)
N3 0.0192(13) 0.0203(14) 0.0227(15) 0.0000(12) 0.0011(11) 0.0022(11)
N4 0.0145(12) 0.0215(14) 0.0179(14) -0.0031(11) 0.0004(10) 0.0003(10)
N5 0.0236(15) 0.0190(15) 0.0176(16) 0.0016(13) 0.0025(12) 0.0021(11)
N6 0.0305(16) 0.0308(17) 0.0202(15) 0.0018(13) 0.0050(13) 0.0124(13)
O1 0.0443(17) 0.059(2) 0.065(2) 0.0255(17) 0.0295(15) 0.0140(14)
O2 0.0410(16) 0.0423(18) 0.0583(18) -0.0180(14) 0.0090(13) 0.0003(13)
O3 0.0367(15) 0.062(2) 0.0362(16) 0.0134(14) -0.0133(12) -0.0073(13)
O4 0.0295(14) 0.059(2) 0.0438(16) -0.0135(14) 0.0060(12) 0.0147(13)
O5 0.0516(17) 0.0476(19) 0.0433(17) 0.0165(14) 0.0113(13) -0.0026(14)
C1 0.0175(16) 0.0241(18) 0.0236(18) 0.0017(14) -0.0029(13) -0.0065(13)
C2 0.0244(18) 0.029(2) 0.027(2) 0.0013(16) 0.0001(15) -0.0071(15)
C3 0.0261(19) 0.051(3) 0.023(2) 0.0093(19) -0.0027(15) -0.0119(17)
C4 0.0242(19) 0.046(3) 0.045(3) 0.026(2) -0.0078(18) -0.0074(17)
C5 0.0198(18) 0.029(2) 0.059(3) 0.014(2) -0.0003(17) 0.0004(15)
C6 0.0191(17) 0.029(2) 0.036(2) 0.0021(17) 0.0025(15) -0.0028(14)
C7 0.0177(16) 0.0282(19) 0.025(2) 0.0032(15) 0.0030(14) 0.0011(14)
C8 0.0236(17) 0.0220(18) 0.025(2) 0.0007(16) 0.0078(14) 0.0038(14)
C9 0.0280(19) 0.0173(17) 0.028(2) -0.0008(15) 0.0057(15) -0.0012(14)
C10 0.0168(15) 0.0227(18) 0.0280(19) 0.0027(15) 0.0069(13) -0.0024(13)
C11 0.0224(17) 0.0221(19) 0.035(2) 0.0022(16) 0.0090(15) 0.0015(14)
C12 0.0199(17) 0.028(2) 0.034(2) 0.0140(17) 0.0012(15) 0.0024(14)
C13 0.0226(17) 0.033(2) 0.0220(19) 0.0075(16) -0.0001(14) -0.0016(15)
C14 0.0160(15) 0.0250(18) 0.0206(18) 0.0017(14) 0.0049(13) 0.0001(13)
C15 0.030(2) 0.036(2) 0.0182(19) 0.0025(16) 0.0001(15) -0.0032(16)
C16 0.049(2) 0.041(2) 0.024(2) -0.0108(18) -0.0014(17) 0.0099(19)
C17 0.056(3) 0.048(3) 0.031(3) -0.013(2) -0.008(2) 0.002(2)
C18 0.062(3) 0.084(5) 0.065(4) -0.039(3) -0.015(3) 0.031(3)
C19 0.115(5) 0.034(3) 0.040(3) -0.003(2) 0.011(3) -0.006(3)
C20 0.0271(18) 0.0236(19) 0.024(2) -0.0039(16) 0.0004(15) 0.0009(15)
C21 0.0159(15) 0.0266(19) 0.0233(19) -0.0063(15) -0.0006(12) -0.0012(13)
C22 0.0253(18) 0.036(2) 0.0158(19) -0.0079(16) -0.0013(14) 0.0019(15)
C23 0.0292(19) 0.030(2) 0.0193(19) 0.0020(16) -0.0015(14) 0.0028(15)
C24 0.0222(17) 0.0215(19) 0.029(2) 0.0040(16) 0.0024(14) 0.0027(14)
C25 0.0110(14) 0.0243(18) 0.0211(18) -0.0014(14) -0.0006(12) -0.0002(12)
C26 0.0221(17) 0.0206(18) 0.0243(19) 0.0027(15) 0.0025(14) 0.0026(14)
C27 0.0249(17) 0.0242(19) 0.029(2) -0.0042(15) 0.0029(14) 0.0012(14)
C28 0.044(2) 0.031(2) 0.030(2) -0.0035(19) 0.0109(18) 0.0034(19)
C29 0.039(2) 0.046(3) 0.045(3) -0.024(2) -0.003(2) 0.001(2)
C30 0.049(3) 0.021(2) 0.046(3) -0.0048(19) 0.017(2) 0.0077(18)
C31 0.030(2) 0.026(2) 0.031(2) 0.0070(16) 0.0006(16) 0.0085(15)

loop_
_atom_type_symbol
_atom_type_description
_atom_type_scat_dispersion_real
_atom_type_scat_dispersion_imag
_atom_type_scat_source
C C 0.0033 0.0016 'International Tables Vol C Tables 4.2.6.8 and 6.1.1.4'
H H 0.0000 0.0000 'International Tables Vol C Tables 4.2.6.8 and 6.1.1.4'
N N 0.0061 0.0033 'International Tables Vol C Tables 4.2.6.8 and 6.1.1.4'
O O 0.0106 0.0060 'International Tables Vol C Tables 4.2.6.8 and 6.1.1.4'
S S 0.1246 0.1234 'International Tables Vol C Tables 4.2.6.8 and 6.1.1.4'
Cl Cl 0.1484 0.1585 'International Tables Vol C Tables 4.2.6.8 and 6.1.1.4'
Cu Cu 0.3201 1.2651 'International Tables Vol C Tables 4.2.6.8 and 6.1.1.4'

loop_
_geom_angle_atom_site_label_1
_geom_angle_atom_site_label_2
_geom_angle_atom_site_label_3
_geom_angle
_geom_angle_site_symmetry_1
_geom_angle_site_symmetry_3
_geom_angle_publ_flag
N6 Cu1 N1 97.34(11) . . ?
N6 Cu1 N4 96.16(10) . . ?
N1 Cu1 N4 165.70(10) . . ?
N6 Cu1 N3 160.69(12) . . ?
N1 Cu1 N3 82.61(10) . . ?
N4 Cu1 N3 83.09(10) . . ?
N6 Cu1 S1 113.76(9) . . ?
N1 Cu1 S1 86.37(7) . . ?
N4 Cu1 S1 92.48(7) . . ?
N3 Cu1 S1 85.54(7) . . ?
O3 Cl1 O4 109.94(16) . . ?
O3 Cl1 O5 109.36(16) . . ?
O4 Cl1 O5 110.11(17) . . ?
O3 Cl1 O2 109.54(18) . . ?
O4 Cl1 O2 108.65(16) . . ?
O5 Cl1 O2 109.23(17) . . ?
C1 S1 C7 105.00(16) . . ?
C1 S1 Cu1 109.51(10) . . ?
C7 S1 Cu1 86.84(11) . . ?
C10 N1 C14 118.4(3) . . ?
C10 N1 Cu1 113.1(2) . . ?
C14 N1 Cu1 128.2(2) . . ?
C14 N2 C15 124.0(3) . . ?
C14 N2 H2N 114(3) . . ?
C15 N2 H2N 121(3) . . ?
C9 N3 C20 112.8(3) . . ?
C9 N3 C8 111.9(3) . . ?
C20 N3 C8 108.7(3) . . ?
C9 N3 Cu1 104.83(19) . . ?
C20 N3 Cu1 103.63(19) . . ?
C8 N3 Cu1 114.8(2) . . ?
C25 N4 C21 118.4(3) . . ?
C25 N4 Cu1 128.4(2) . . ?
C21 N4 Cu1 111.7(2) . . ?
C25 N5 C26 122.1(3) . . ?
C25 N5 H5N 117(3) . . ?
C26 N5 H5N 117(2) . . ?
C31 N6 Cu1 140.1(3) . . ?
C2 C1 C6 119.2(3) . . ?
C2 C1 S1 125.4(3) . . ?
C6 C1 S1 115.3(3) . . ?
C3 C2 C1 119.9(4) . . ?
C3 C2 H2 120(2) . . ?
C1 C2 H2 120(2) . . ?
C4 C3 C2 120.8(4) . . ?
C4 C3 H3 125(2) . . ?
C2 C3 H3 115(2) . . ?
C3 C4 C5 119.1(4) . . ?
C3 C4 H4 118(3) . . ?
C5 C4 H4 123(3) . . ?
C6 C5 C4 120.8(4) . . ?
C6 C5 H5 119(3) . . ?
C4 C5 H5 120(3) . . ?
C5 C6 C1 120.2(4) . . ?
C5 C6 H6 121(2) . . ?
C1 C6 H6 119(2) . . ?
C8 C7 S1 114.8(2) . . ?
C8 C7 H7A 116.2(19) . . ?
S1 C7 H7A 102.9(19) . . ?
C8 C7 H7B 110(2) . . ?
S1 C7 H7B 106(2) . . ?
H7A C7 H7B 106(3) . . ?
N3 C8 C7 115.2(3) . . ?
N3 C8 H8A 108(2) . . ?
C7 C8 H8A 111.5(19) . . ?
N3 C8 H8B 105.5(19) . . ?
C7 C8 H8B 111(2) . . ?
H8A C8 H8B 106(3) . . ?
N3 C9 C10 109.6(3) . . ?
N3 C9 H9A 109(2) . . ?
C10 C9 H9A 113.3(19) . . ?
N3 C9 H9B 105.8(19) . . ?
C10 C9 H9B 112.6(17) . . ?
H9A C9 H9B 106(3) . . ?
N1 C10 C11 123.4(3) . . ?
N1 C10 C9 114.2(3) . . ?
C11 C10 C9 122.4(3) . . ?
C10 C11 C12 117.9(3) . . ?
C10 C11 H11 123(2) . . ?
C12 C11 H11 119(2) . . ?
C13 C12 C11 120.3(3) . . ?
C13 C12 H12 120(2) . . ?
C11 C12 H12 119(2) . . ?
C12 C13 C14 119.7(3) . . ?
C12 C13 H13 120(2) . . ?
C14 C13 H13 121(2) . . ?
N2 C14 N1 118.0(3) . . ?
N2 C14 C13 121.8(3) . . ?
N1 C14 C13 120.2(3) . . ?
N2 C15 C16 112.2(3) . . ?
N2 C15 H15A 108(2) . . ?
C16 C15 H15A 111(2) . . ?
N2 C15 H15B 108.7(16) . . ?
C16 C15 H15B 109.0(17) . . ?
H15A C15 H15B 108(3) . . ?
C15 C16 C18 111.5(4) . . ?
C15 C16 C17 107.1(3) . . ?
C18 C16 C17 108.2(4) . . ?
C15 C16 C19 109.8(4) . . ?
C18 C16 C19 110.9(5) . . ?
C17 C16 C19 109.2(4) . . ?
C16 C17 H17A 113(3) . . ?
C16 C17 H17B 111(2) . . ?
H17A C17 H17B 108(4) . . ?
C16 C17 H17C 111(2) . . ?
H17A C17 H17C 107(4) . . ?
H17B C17 H17C 107(3) . . ?
C16 C18 H18A 113(3) . . ?
C16 C18 H18B 107.8(19) . . ?
H18A C18 H18B 100(4) . . ?
C16 C18 H18C 110(3) . . ?
H18A C18 H18C 110(4) . . ?
H18B C18 H18C 115(4) . . ?
C16 C19 H19A 110(3) . . ?
C16 C19 H19B 107(2) . . ?
H19A C19 H19B 111(4) . . ?
C16 C19 H19C 109(3) . . ?
H19A C19 H19C 112(4) . . ?
H19B C19 H19C 108(4) . . ?
N3 C20 C21 108.5(3) . . ?
N3 C20 H20A 109.2(19) . . ?
C21 C20 H20A 109(2) . . ?
N3 C20 H20B 107.9(19) . . ?
C21 C20 H20B 112(2) . . ?
H20A C20 H20B 110(3) . . ?
C22 C21 N4 122.9(3) . . ?
C22 C21 C20 123.8(3) . . ?
N4 C21 C20 113.3(3) . . ?
C21 C22 C23 118.4(3) . . ?
C21 C22 H22 122(2) . . ?
C23 C22 H22 120(2) . . ?
C24 C23 C22 119.8(3) . . ?
C24 C23 H23 120(2) . . ?
C22 C23 H23 120(2) . . ?
C23 C24 C25 120.4(3) . . ?
C23 C24 H24 118(2) . . ?
C25 C24 H24 122(2) . . ?
N5 C25 N4 118.1(3) . . ?
N5 C25 C24 122.0(3) . . ?
N4 C25 C24 119.9(3) . . ?
N5 C26 C27 114.1(3) . . ?
N5 C26 H26A 109.0(19) . . ?
C27 C26 H26A 106.9(19) . . ?
N5 C26 H26B 109(2) . . ?
C27 C26 H26B 110(2) . . ?
H26A C26 H26B 107(3) . . ?
C29 C27 C30 109.8(3) . . ?
C29 C27 C28 110.4(3) . . ?
C30 C27 C28 108.4(3) . . ?
C29 C27 C26 110.6(3) . . ?
C30 C27 C26 106.2(3) . . ?
C28 C27 C26 111.3(3) . . ?
C27 C28 H28A 111(3) . . ?
C27 C28 H28B 112(3) . . ?
H28A C28 H28B 107(4) . . ?
C27 C28 H28C 110(2) . . ?
H28A C28 H28C 109(3) . . ?
H28B C28 H28C 108(3) . . ?
C27 C29 H29A 108(3) . . ?
C27 C29 H29B 112(3) . . ?
H29A C29 H29B 109(4) . . ?
C27 C29 H29C 111(3) . . ?
H29A C29 H29C 112(4) . . ?
H29B C29 H29C 105(4) . . ?
C27 C30 H30A 112(3) . . ?
C27 C30 H30B 114(2) . . ?
H30A C30 H30B 104(3) . . ?
C27 C30 H30C 111(2) . . ?
H30A C30 H30C 107(4) . . ?
H30B C30 H30C 108(3) . . ?
N6 C31 O1 176.5(4) . . ?

loop_
_geom_bond_atom_site_label_1
_geom_bond_atom_site_label_2
_geom_bond_distance
_geom_bond_site_symmetry_2
_geom_bond_publ_flag
Cu1 N6 1.943(3) . ?
Cu1 N1 2.017(3) . ?
Cu1 N4 2.029(3) . ?
Cu1 N3 2.040(3) . ?
Cu1 S1 2.7143(9) . ?
Cl1 O3 1.433(2) . ?
Cl1 O4 1.438(2) . ?
Cl1 O5 1.442(3) . ?
Cl1 O2 1.446(3) . ?
S1 C1 1.775(3) . ?
S1 C7 1.816(3) . ?
N1 C10 1.359(4) . ?
N1 C14 1.362(4) . ?
N2 C14 1.343(4) . ?
N2 C15 1.455(4) . ?
N2 H2N 0.74(4) . ?
N3 C9 1.488(4) . ?
N3 C20 1.492(4) . ?
N3 C8 1.495(4) . ?
N4 C25 1.361(4) . ?
N4 C21 1.372(4) . ?
N5 C25 1.353(4) . ?
N5 C26 1.453(4) . ?
N5 H5N 0.75(3) . ?
N6 C31 1.189(4) . ?
O1 C31 1.199(4) . ?
C1 C2 1.390(5) . ?
C1 C6 1.392(5) . ?
C2 C3 1.386(5) . ?
C2 H2 0.93(4) . ?
C3 C4 1.382(6) . ?
C3 H3 0.94(3) . ?
C4 C5 1.385(6) . ?
C4 H4 0.91(4) . ?
C5 C6 1.378(5) . ?
C5 H5 0.90(4) . ?
C6 H6 0.95(3) . ?
C7 C8 1.509(5) . ?
C7 H7A 0.95(3) . ?
C7 H7B 0.93(3) . ?
C8 H8A 0.99(4) . ?
C8 H8B 0.90(3) . ?
C9 C10 1.506(5) . ?
C9 H9A 0.98(4) . ?
C9 H9B 0.99(3) . ?
C10 C11 1.366(5) . ?
C11 C12 1.392(5) . ?
C11 H11 0.91(3) . ?
C12 C13 1.358(5) . ?
C12 H12 0.92(4) . ?
C13 C14 1.409(5) . ?
C13 H13 0.86(3) . ?
C15 C16 1.522(5) . ?
C15 H15A 0.91(3) . ?
C15 H15B 1.04(3) . ?
C16 C18 1.523(6) . ?
C16 C17 1.523(5) . ?
C16 C19 1.532(6) . ?
C17 H17A 0.92(5) . ?
C17 H17B 0.94(4) . ?
C17 H17C 1.01(5) . ?
C18 H18A 1.04(6) . ?
C18 H18B 1.14(4) . ?
C18 H18C 0.98(6) . ?
C19 H19A 0.98(4) . ?
C19 H19B 1.18(5) . ?
C19 H19C 0.94(6) . ?
C20 C21 1.498(5) . ?
C20 H20A 0.95(3) . ?
C20 H20B 0.96(3) . ?
C21 C22 1.365(5) . ?
C22 C23 1.388(5) . ?
C22 H22 0.91(3) . ?
C23 C24 1.361(5) . ?
C23 H23 0.94(4) . ?
C24 C25 1.404(5) . ?
C24 H24 0.85(3) . ?
C26 C27 1.532(5) . ?
C26 H26A 0.95(3) . ?
C26 H26B 1.00(3) . ?
C27 C29 1.523(5) . ?
C27 C30 1.526(5) . ?
C27 C28 1.528(5) . ?
C28 H28A 1.02(5) . ?
C28 H28B 0.91(5) . ?
C28 H28C 0.96(4) . ?
C29 H29A 0.94(4) . ?
C29 H29B 0.91(4) . ?
C29 H29C 0.98(5) . ?
C30 H30A 0.91(5) . ?
C30 H30B 0.96(4) . ?
C30 H30C 1.02(4) . ?

loop_
_geom_hbond_atom_site_label_D
_geom_hbond_atom_site_label_H
_geom_hbond_atom_site_label_A
_geom_hbond_distance_DH
_geom_hbond_distance_HA
_geom_hbond_distance_DA
_geom_hbond_angle_DHA
_geom_hbond_site_symmetry_A
N2 H2N N6 0.74(4) 2.25(4) 2.939(4) 155(4) .
N5 H5N N6 0.75(3) 2.20(3) 2.894(4) 154(3) .

loop_
_geom_torsion_atom_site_label_1
_geom_torsion_atom_site_label_2
_geom_torsion_atom_site_label_3
_geom_torsion_atom_site_label_4
_geom_torsion
_geom_torsion_site_symmetry_1
_geom_torsion_site_symmetry_2
_geom_torsion_site_symmetry_3
_geom_torsion_site_symmetry_4
_geom_torsion_publ_flag
N6 Cu1 S1 C1 -93.78(15) . . . . ?
N1 Cu1 S1 C1 169.79(14) . . . . ?
N4 Cu1 S1 C1 4.07(14) . . . . ?
N3 Cu1 S1 C1 86.93(14) . . . . ?
N6 Cu1 S1 C7 161.42(15) . . . . ?
N1 Cu1 S1 C7 64.99(14) . . . . ?
N4 Cu1 S1 C7 -100.74(14) . . . . ?
N3 Cu1 S1 C7 -17.87(14) . . . . ?
N6 Cu1 N1 C10 146.2(2) . . . . ?
N4 Cu1 N1 C10 -14.6(5) . . . . ?
N3 Cu1 N1 C10 -14.4(2) . . . . ?
S1 Cu1 N1 C10 -100.3(2) . . . . ?
N6 Cu1 N1 C14 -40.9(3) . . . . ?
N4 Cu1 N1 C14 158.4(4) . . . . ?
N3 Cu1 N1 C14 158.6(3) . . . . ?
S1 Cu1 N1 C14 72.6(2) . . . . ?
N6 Cu1 N3 C9 -60.3(4) . . . . ?
N1 Cu1 N3 C9 30.78(19) . . . . ?
N4 Cu1 N3 C9 -149.3(2) . . . . ?
S1 Cu1 N3 C9 117.69(19) . . . . ?
N6 Cu1 N3 C20 58.1(4) . . . . ?
N1 Cu1 N3 C20 149.2(2) . . . . ?
N4 Cu1 N3 C20 -30.8(2) . . . . ?
S1 Cu1 N3 C20 -123.85(19) . . . . ?
N6 Cu1 N3 C8 176.5(3) . . . . ?
N1 Cu1 N3 C8 -92.4(2) . . . . ?
N4 Cu1 N3 C8 87.5(2) . . . . ?
S1 Cu1 N3 C8 -5.5(2) . . . . ?
N6 Cu1 N4 C25 43.3(3) . . . . ?
N1 Cu1 N4 C25 -155.9(4) . . . . ?
N3 Cu1 N4 C25 -156.1(3) . . . . ?
S1 Cu1 N4 C25 -70.9(2) . . . . ?
N6 Cu1 N4 C21 -151.0(2) . . . . ?
N1 Cu1 N4 C21 9.8(5) . . . . ?
N3 Cu1 N4 C21 9.6(2) . . . . ?
S1 Cu1 N4 C21 94.77(19) . . . . ?
N1 Cu1 N6 C31 -63.8(4) . . . . ?
N4 Cu1 N6 C31 111.5(4) . . . . ?
N3 Cu1 N6 C31 24.8(6) . . . . ?
S1 Cu1 N6 C31 -153.1(4) . . . . ?
C7 S1 C1 C2 -6.7(3) . . . . ?
Cu1 S1 C1 C2 -98.7(3) . . . . ?
C7 S1 C1 C6 175.4(2) . . . . ?
Cu1 S1 C1 C6 83.4(2) . . . . ?
C6 C1 C2 C3 -1.0(5) . . . . ?
S1 C1 C2 C3 -178.8(3) . . . . ?
C1 C2 C3 C4 0.5(5) . . . . ?
C2 C3 C4 C5 0.3(5) . . . . ?
C3 C4 C5 C6 -0.7(5) . . . . ?
C4 C5 C6 C1 0.2(5) . . . . ?
C2 C1 C6 C5 0.6(5) . . . . ?
S1 C1 C6 C5 178.7(3) . . . . ?
C1 S1 C7 C8 -67.9(3) . . . . ?
Cu1 S1 C7 C8 41.5(2) . . . . ?
C9 N3 C8 C7 -83.9(4) . . . . ?
C20 N3 C8 C7 150.9(3) . . . . ?
Cu1 N3 C8 C7 35.4(4) . . . . ?
S1 C7 C8 N3 -58.4(4) . . . . ?
C20 N3 C9 C10 -154.0(3) . . . . ?
C8 N3 C9 C10 83.1(3) . . . . ?
Cu1 N3 C9 C10 -41.9(3) . . . . ?
C14 N1 C10 C11 -0.1(4) . . . . ?
Cu1 N1 C10 C11 173.6(2) . . . . ?
C14 N1 C10 C9 179.7(3) . . . . ?
Cu1 N1 C10 C9 -6.6(3) . . . . ?
N3 C9 C10 N1 33.4(4) . . . . ?
N3 C9 C10 C11 -146.8(3) . . . . ?
N1 C10 C11 C12 1.5(5) . . . . ?
C9 C10 C11 C12 -178.3(3) . . . . ?
C10 C11 C12 C13 -1.6(5) . . . . ?
C11 C12 C13 C14 0.2(5) . . . . ?
C15 N2 C14 N1 -175.2(3) . . . . ?
C15 N2 C14 C13 3.5(5) . . . . ?
C10 N1 C14 N2 177.5(3) . . . . ?
Cu1 N1 C14 N2 4.9(4) . . . . ?
C10 N1 C14 C13 -1.3(4) . . . . ?
Cu1 N1 C14 C13 -173.9(2) . . . . ?
C12 C13 C14 N2 -177.5(3) . . . . ?
C12 C13 C14 N1 1.2(5) . . . . ?
C14 N2 C15 C16 166.9(3) . . . . ?
N2 C15 C16 C18 62.9(4) . . . . ?
N2 C15 C16 C17 -178.8(3) . . . . ?
N2 C15 C16 C19 -60.4(5) . . . . ?
C9 N3 C20 C21 159.3(3) . . . . ?
C8 N3 C20 C21 -76.0(3) . . . . ?
Cu1 N3 C20 C21 46.5(3) . . . . ?
C25 N4 C21 C22 2.8(4) . . . . ?
Cu1 N4 C21 C22 -164.5(2) . . . . ?
C25 N4 C21 C20 -177.5(3) . . . . ?
Cu1 N4 C21 C20 15.3(3) . . . . ?
N3 C20 C21 C22 137.2(3) . . . . ?
N3 C20 C21 N4 -42.5(4) . . . . ?
N4 C21 C22 C23 -0.8(5) . . . . ?
C20 C21 C22 C23 179.5(3) . . . . ?
C21 C22 C23 C24 -1.2(5) . . . . ?
C22 C23 C24 C25 1.2(5) . . . . ?
C26 N5 C25 N4 -171.0(3) . . . . ?
C26 N5 C25 C24 9.4(4) . . . . ?
C21 N4 C25 N5 177.6(3) . . . . ?
Cu1 N4 C25 N5 -17.5(4) . . . . ?
C21 N4 C25 C24 -2.7(4) . . . . ?
Cu1 N4 C25 C24 162.1(2) . . . . ?
C23 C24 C25 N5 -179.6(3) . . . . ?
C23 C24 C25 N4 0.8(5) . . . . ?
C25 N5 C26 C27 -178.5(3) . . . . ?
N5 C26 C27 C29 64.6(4) . . . . ?
N5 C26 C27 C30 -176.3(3) . . . . ?
N5 C26 C27 C28 -58.5(4) . . . . ?
Cu1 N6 C31 O1 167(6) . . . . ?

loop_
_cod_changelog_entry_id
_cod_changelog_entry_author
_cod_changelog_entry_date
_cod_changelog_entry_text
1 'Vaitkus, Antanas' 2022-05-06T18:50:00+03:00 'Updated bibliographic information.'
